data_1541675
loop_
_publ_author_name
'Bukvetskii, B.V.'
'Simonov, V.I.'
'Polishchuk, S.A.'

_publ_section_title
;
 Determination and Refinement of the Crystal Structure of Heptahydrate
 Fluorides Zn In F5 (H2 O)7 and Cd Ga F5 (H2 O)7
;
_journal_name_full
;
Koordinatsionnaya Khimiya (= Coordination Chemistry (USSR))
;
_journal_page_first 926
_journal_page_last 938
_journal_volume 3
_journal_year 1977
_chemical_formula_sum 'F5 H14 In O7 Zn'
_chemical_name_systematic 'Zn In F5 (H2 O)7'
_space_group_IT_number 2
_symmetry_space_group_name_Hall '-P 1'
_symmetry_space_group_name_H-M 'P -1'
_cell_angle_alpha 120.72
_cell_angle_beta 111.55
_cell_angle_gamma 98.21
_cell_formula_units_Z 2
_cell_length_a 6.638
_cell_length_b 9.039
_cell_length_c 11.812
_cell_volume 516.031
_citation_journal_id_ASTM KOKHDC
_cod_data_source_file Bukvetskii_KOKHDC_1977_584.cif
_cod_data_source_block H14F5In1O7Zn1
_cod_original_cell_volume 516.0306
_cod_original_formula_sum 'H14 F5 In1 O7 Zn1'
_cod_database_code 1541675

loop_
_symmetry_equiv_pos_as_xyz
x,y,z
-x,-y,-z

loop_
_atom_site_label
_atom_site_type_symbol
_atom_site_fract_x
_atom_site_fract_y
_atom_site_fract_z
_atom_site_occupancy
_atom_site_U_iso_or_equiv
O5 O-2 0.0537 0.282 0.5053 1 0.0
H10 H+1 0.607 0.422 0.785 1 0.0
H11 H+1 0.249 0.136 0.852 1 0.0
H6 H+1 0.586 0.264 0.253 1 0.0
H9 H+1 0.216 0.427 0.079 1 0.0
In1 In+3 0.5 0 0.5 1 0.0
H13 H+1 0.658 0.074 0.779 1 0.0
H8 H+1 0.245 0.395 0.356 1 0.0
H2 H+1 0.178 0.279 0.526 1 0.0
H4 H+1 0.728 0.403 0.149 1 0.0
F1 F-1 0.8599 0.1207 0.6006 1 0.0
O4 O-2 0.7144 0.2967 0.2688 1 0.0
H3 H+1 0.812 0.377 0.077 1 0.0
F2 F-1 0.4834 0.2588 0.5789 1 0.0
F3 F-1 0.2789 0.2122 0.2186 1 0.0
F4 F-1 0.7814 0.0011 0.0874 1 0.0
O7 O-2 0.5288 0.0384 0.7013 1 0.0
Zn2 Zn+2 0.5 0.5 0 1 0.0
H7 H+1 0.689 0.42 0.567 1 0.0
F5 F-1 0.9243 0.1981 0.9697 1 0.0
Zn1 Zn+2 0 0.5 0.5 1 0.0
O3 O-2 0.2721 0.2031 0.8208 1 0.0
O2 O-2 0.6773 0.4937 0.886 1 0.0
H12 H+1 0.147 0.173 0.755 1 0.0
H1 H+1 0 0.242 0.54 1 0.0
H14 H+1 0.461 0.082 0.736 1 0.0
H5 H+1 0.732 0.19 0.208 1 0.0
O6 O-2 0.2338 0.495 0.4236 1 0.0
In2 In+3 0 0 0 1 0.0
O1 O-2 0.743 0.4365 0.1116 1 0.0
